data_7102134
loop_
_publ_author_name
'Liu, Shi-Qiang'
'Wang, De-Xian'
'Zheng, Qi-Yu'
'Wang, Mei-Xiang'

_publ_section_title
;
 Synthesis and structure of nitrogen bridged calix[5]- and -[10]-pyridines
 and their complexation with fullerenes
;
_journal_coden_ASTM CHCOFS
_journal_issue 37
_journal_name_full
;
 Chemical Communications (Cambridge, United Kingdom)
;
_journal_page_first 3856
_journal_page_last 3858
_journal_paper_doi 10.1039/b705595a
_journal_year 2007
_chemical_formula_moiety 'C30 H30 N10'
_chemical_formula_sum 'C30 H30 N10'
_chemical_formula_weight 530.64
_space_group_IT_number 14
_symmetry_cell_setting monoclinic
_symmetry_space_group_name_Hall '-P 2ybc'
_symmetry_space_group_name_H-M 'P 1 21/c 1'
_atom_sites_solution_hydrogens geom
_atom_sites_solution_primary direct
_atom_sites_solution_secondary difmap
_audit_creation_method SHELXL-97
_cell_angle_alpha 90.00
_cell_angle_beta 113.46(3)
_cell_angle_gamma 90.00
_cell_formula_units_Z 4
_cell_length_a 17.1305(11)
_cell_length_b 12.4187(5)
_cell_length_c 14.0272(2)
_cell_measurement_temperature 296(2)
_cell_volume 2737.5(2)
_computing_structure_refinement 'SHELXL-97 (Sheldrick, 1997)'
_diffrn_ambient_temperature 296(2)
_diffrn_measured_fraction_theta_full 0.984
_diffrn_measured_fraction_theta_max 0.984
_diffrn_radiation_monochromator graphite
_diffrn_radiation_source 'fine-focus sealed tube'
_diffrn_radiation_type MoK\a
_diffrn_radiation_wavelength 0.71069
_diffrn_reflns_av_R_equivalents 0.0594
_diffrn_reflns_av_sigmaI/netI 0.0523
_diffrn_reflns_limit_h_max 20
_diffrn_reflns_limit_h_min -20
_diffrn_reflns_limit_k_max 0
_diffrn_reflns_limit_k_min -14
_diffrn_reflns_limit_l_max 16
_diffrn_reflns_limit_l_min -16
_diffrn_reflns_number 8747
_diffrn_reflns_theta_full 25.00
_diffrn_reflns_theta_max 25.00
_diffrn_reflns_theta_min 2.09
_exptl_absorpt_coefficient_mu 0.082
_exptl_absorpt_correction_T_max 0.9919
_exptl_absorpt_correction_T_min 0.9919
_exptl_absorpt_correction_type empirical
_exptl_absorpt_process_details abscor
_exptl_crystal_density_diffrn 1.288
_exptl_crystal_density_method 'not measured'
_exptl_crystal_F_000 1120
_exptl_crystal_size_max 0.10
_exptl_crystal_size_mid 0.10
_exptl_crystal_size_min 0.10
_refine_diff_density_max 0.235
_refine_diff_density_min -0.304
_refine_diff_density_rms 0.061
_refine_ls_extinction_method none
_refine_ls_goodness_of_fit_ref 1.170
_refine_ls_hydrogen_treatment constr
_refine_ls_matrix_type full
_refine_ls_number_parameters 361
_refine_ls_number_reflns 4746
_refine_ls_number_restraints 0
_refine_ls_restrained_S_all 1.170
_refine_ls_R_factor_all 0.1131
_refine_ls_R_factor_gt 0.0823
_refine_ls_shift/su_max 0.014
_refine_ls_shift/su_mean 0.003
_refine_ls_structure_factor_coef Fsqd
_refine_ls_weighting_details 'calc w=1/[\s^2^(Fo^2^)+(0.0578P)^2^+1.8942P] where P=(Fo^2^+2Fc^2^)/3'
_refine_ls_weighting_scheme calc
_refine_ls_wR_factor_gt 0.1731
_refine_ls_wR_factor_ref 0.1877
_reflns_number_gt 3497
_reflns_number_total 4746
_reflns_threshold_expression >2sigma(I)
_cod_data_source_file b705595a.txt
_cod_data_source_block c5
_cod_depositor_comments
;
The following automatic conversions were performed:
'_symmetry_cell_setting' value 'Monoclinic' changed to 'monoclinic'
according to '/home/saulius/struct/CIF-dictionaries/cif_core.dic'
dictionary named 'cif_core.dic' version 2.4.1 from 2010-06-29.

Automatic conversion script
Id: cif_fix_enum 1527 2010-12-29 10:47:43Z saulius 
;
_cod_original_sg_symbol_Hall -p2ybc
_cod_original_sg_symbol_H-M P21/c
_cod_database_code 7102134

loop_
_symmetry_equiv_pos_as_xyz
'x, y, z'
'-x, y+1/2, -z+1/2'
'-x, -y, -z'
'x, -y-1/2, z-1/2'

loop_
_atom_site_label
_atom_site_type_symbol
_atom_site_fract_x
_atom_site_fract_y
_atom_site_fract_z
_atom_site_U_iso_or_equiv
_atom_site_adp_type
_atom_site_occupancy
_atom_site_symmetry_multiplicity
_atom_site_calc_flag
_atom_site_refinement_flags
C1 C 0.41393(19) 0.9892(3) 0.3334(2) 0.0433(8) Uani 1 1 d .
C2 C 0.4770(2) 0.9831(3) 0.2938(3) 0.0588(10) Uani 1 1 d .
H2 H 0.4950 1.0440 0.2696 0.071 Uiso 1 1 calc R
C3 C 0.5112(2) 0.8833(4) 0.2921(3) 0.0685(11) Uani 1 1 d .
H3 H 0.5527 0.8759 0.2655 0.082 Uiso 1 1 calc R
C4 C 0.4846(2) 0.7945(4) 0.3293(3) 0.0693(12) Uani 1 1 d .
H4 H 0.5066 0.7266 0.3267 0.083 Uiso 1 1 calc R
C5 C 0.4237(2) 0.8083(3) 0.3710(3) 0.0529(9) Uani 1 1 d .
C6 C 0.3345(3) 0.7320(3) 0.4575(3) 0.0624(10) Uani 1 1 d .
C7 C 0.3502(3) 0.6838(3) 0.5522(3) 0.0803(13) Uani 1 1 d .
H7 H 0.4021 0.6503 0.5894 0.096 Uiso 1 1 calc R
C8 C 0.2880(3) 0.6864(3) 0.5898(3) 0.0807(14) Uani 1 1 d .
H8 H 0.2967 0.6527 0.6524 0.097 Uiso 1 1 calc R
C9 C 0.2124(3) 0.7388(3) 0.5353(3) 0.0616(10) Uani 1 1 d .
H9 H 0.1691 0.7402 0.5594 0.074 Uiso 1 1 calc R
C10 C 0.2029(2) 0.7899(3) 0.4425(3) 0.0487(8) Uani 1 1 d .
C11 C 0.13144(19) 0.9391(3) 0.3218(2) 0.0406(7) Uani 1 1 d .
C12 C 0.1546(2) 0.9268(3) 0.2382(2) 0.0436(8) Uani 1 1 d .
H12 H 0.1748 0.8615 0.2247 0.052 Uiso 1 1 calc R
C13 C 0.1463(2) 1.0159(3) 0.1758(2) 0.0443(8) Uani 1 1 d .
H13 H 0.1600 1.0101 0.1182 0.053 Uiso 1 1 calc R
C14 C 0.1181(2) 1.1133(3) 0.1974(2) 0.0440(8) Uani 1 1 d .
H14 H 0.1113 1.1729 0.1546 0.053 Uiso 1 1 calc R
C15 C 0.10020(19) 1.1188(3) 0.2864(2) 0.0422(7) Uani 1 1 d .
C16 C 0.1051(2) 1.3168(3) 0.3171(3) 0.0539(9) Uani 1 1 d .
C17 C 0.0818(3) 1.4066(4) 0.3608(3) 0.0737(12) Uani 1 1 d .
H17 H 0.0437 1.4008 0.3928 0.088 Uiso 1 1 calc R
C18 C 0.1179(3) 1.5034(4) 0.3541(4) 0.0921(16) Uani 1 1 d .
H18 H 0.1033 1.5645 0.3817 0.111 Uiso 1 1 calc R
C19 C 0.1750(3) 1.5133(3) 0.3081(4) 0.0877(15) Uani 1 1 d .
H19 H 0.1997 1.5792 0.3049 0.105 Uiso 1 1 calc R
C20 C 0.1942(2) 1.4197(3) 0.2662(3) 0.0604(10) Uani 1 1 d .
C21 C 0.2752(2) 1.3189(3) 0.1884(3) 0.0527(9) Uani 1 1 d .
C22 C 0.2588(2) 1.2926(4) 0.0865(3) 0.0635(11) Uani 1 1 d .
H22 H 0.2296 1.3397 0.0324 0.076 Uiso 1 1 calc R
C23 C 0.2872(2) 1.1937(4) 0.0679(3) 0.0607(10) Uani 1 1 d .
H23 H 0.2785 1.1743 0.0004 0.073 Uiso 1 1 calc R
C24 C 0.3280(2) 1.1241(3) 0.1483(2) 0.0487(8) Uani 1 1 d .
H24 H 0.3467 1.0572 0.1362 0.058 Uiso 1 1 calc R
C25 C 0.34095(18) 1.1563(3) 0.2496(2) 0.0398(7) Uani 1 1 d .
C26 C 0.4445(5) 0.6205(4) 0.4319(6) 0.150(3) Uani 1 1 d .
H26A H 0.4185 0.5682 0.4604 0.224 Uiso 1 1 calc R
H26B H 0.5019 0.6334 0.4803 0.224 Uiso 1 1 calc R
H26C H 0.4448 0.5940 0.3678 0.224 Uiso 1 1 calc R
C27 C 0.0623(2) 0.8553(3) 0.4263(3) 0.0677(11) Uani 1 1 d .
H27A H 0.0165 0.8993 0.3809 0.102 Uiso 1 1 calc R
H27B H 0.0845 0.8857 0.4949 0.102 Uiso 1 1 calc R
H27C H 0.0417 0.7839 0.4285 0.102 Uiso 1 1 calc R
C28 C 0.0183(3) 1.1993(4) 0.3793(4) 0.0783(13) Uani 1 1 d .
H28A H 0.0000 1.1256 0.3743 0.117 Uiso 1 1 calc R
H28B H -0.0305 1.2455 0.3518 0.117 Uiso 1 1 calc R
H28C H 0.0509 1.2171 0.4509 0.117 Uiso 1 1 calc R
C29 C 0.2627(4) 1.5169(4) 0.1647(5) 0.124(2) Uani 1 1 d .
H29A H 0.3030 1.5024 0.1344 0.186 Uiso 1 1 calc R
H29B H 0.2839 1.5738 0.2148 0.186 Uiso 1 1 calc R
H29C H 0.2095 1.5384 0.1112 0.186 Uiso 1 1 calc R
C30 C 0.3475(3) 1.1060(3) 0.4220(3) 0.0594(10) Uani 1 1 d .
H30A H 0.3758 1.0555 0.4768 0.089 Uiso 1 1 calc R
H30B H 0.2871 1.0957 0.3968 0.089 Uiso 1 1 calc R
H30C H 0.3615 1.1780 0.4481 0.089 Uiso 1 1 calc R
N1 N 0.39010(17) 0.9054(2) 0.3737(2) 0.0465(7) Uani 1 1 d .
N2 N 0.3957(2) 0.7222(3) 0.4124(3) 0.0765(10) Uani 1 1 d .
N3 N 0.2622(2) 0.7833(2) 0.4024(2) 0.0525(7) Uani 1 1 d .
N4 N 0.13013(18) 0.8508(2) 0.3871(2) 0.0511(7) Uani 1 1 d .
N5 N 0.10648(16) 1.0330(2) 0.3467(2) 0.0437(7) Uani 1 1 d .
N6 N 0.07173(19) 1.2140(2) 0.3192(2) 0.0559(8) Uani 1 1 d .
N7 N 0.15940(18) 1.3249(2) 0.2705(2) 0.0513(7) Uani 1 1 d .
N8 N 0.2502(2) 1.4197(2) 0.2159(3) 0.0705(10) Uani 1 1 d .
N9 N 0.31767(17) 1.2541(2) 0.2694(2) 0.0466(7) Uani 1 1 d .
N10 N 0.37547(17) 1.0888(2) 0.3367(2) 0.0458(7) Uani 1 1 d .

loop_
_atom_site_aniso_label
_atom_site_aniso_U_11
_atom_site_aniso_U_22
_atom_site_aniso_U_33
_atom_site_aniso_U_23
_atom_site_aniso_U_13
_atom_site_aniso_U_12
C1 0.0380(17) 0.053(2) 0.0385(17) 0.0011(15) 0.0153(14) 0.0085(15)
C2 0.0431(19) 0.079(3) 0.062(2) 0.005(2) 0.0282(17) 0.0078(19)
C3 0.042(2) 0.094(3) 0.076(3) -0.012(2) 0.030(2) 0.013(2)
C4 0.050(2) 0.073(3) 0.081(3) -0.012(2) 0.022(2) 0.025(2)
C5 0.051(2) 0.052(2) 0.053(2) 0.0001(17) 0.0186(16) 0.0180(17)
C6 0.082(3) 0.0335(18) 0.072(2) 0.0080(18) 0.031(2) 0.0128(19)
C7 0.093(3) 0.065(3) 0.074(3) 0.026(2) 0.024(3) 0.019(2)
C8 0.118(4) 0.065(3) 0.057(2) 0.025(2) 0.032(3) 0.013(3)
C9 0.093(3) 0.044(2) 0.053(2) 0.0080(17) 0.034(2) -0.004(2)
C10 0.063(2) 0.0350(17) 0.0487(19) -0.0020(15) 0.0230(17) -0.0113(16)
C11 0.0365(16) 0.0461(18) 0.0421(17) 0.0035(14) 0.0189(14) -0.0046(14)
C12 0.0455(18) 0.0482(19) 0.0419(17) -0.0006(15) 0.0224(15) -0.0013(16)
C13 0.0444(18) 0.056(2) 0.0369(16) -0.0058(15) 0.0212(14) -0.0055(16)
C14 0.0453(18) 0.0486(19) 0.0412(17) 0.0043(15) 0.0206(15) -0.0026(15)
C15 0.0321(16) 0.0502(19) 0.0446(18) -0.0001(15) 0.0158(14) -0.0012(14)
C16 0.046(2) 0.055(2) 0.053(2) -0.0018(17) 0.0117(16) 0.0124(17)
C17 0.059(2) 0.077(3) 0.079(3) -0.023(2) 0.021(2) 0.016(2)
C18 0.074(3) 0.063(3) 0.116(4) -0.032(3) 0.014(3) 0.016(3)
C19 0.068(3) 0.042(2) 0.127(4) -0.012(2) 0.012(3) 0.003(2)
C20 0.049(2) 0.041(2) 0.073(3) 0.0073(18) 0.0044(19) 0.0070(17)
C21 0.0434(18) 0.047(2) 0.068(2) 0.0197(19) 0.0214(17) -0.0067(16)
C22 0.045(2) 0.082(3) 0.059(2) 0.033(2) 0.0162(17) -0.005(2)
C23 0.050(2) 0.091(3) 0.0429(19) 0.013(2) 0.0205(16) -0.013(2)
C24 0.0415(18) 0.064(2) 0.0451(19) 0.0053(17) 0.0216(15) -0.0093(16)
C25 0.0327(15) 0.0470(18) 0.0430(17) 0.0071(15) 0.0187(13) -0.0058(14)
C26 0.195(7) 0.079(4) 0.229(8) 0.063(4) 0.142(6) 0.086(4)
C27 0.059(2) 0.088(3) 0.066(2) 0.012(2) 0.035(2) -0.015(2)
C28 0.078(3) 0.089(3) 0.094(3) 0.002(3) 0.063(3) 0.018(2)
C29 0.124(5) 0.061(3) 0.191(6) 0.056(4) 0.067(5) 0.005(3)
C30 0.089(3) 0.055(2) 0.0431(19) 0.0078(17) 0.0364(19) 0.019(2)
N1 0.0485(16) 0.0468(16) 0.0470(15) 0.0066(13) 0.0218(13) 0.0132(13)
N2 0.090(3) 0.0505(19) 0.102(3) 0.0213(19) 0.052(2) 0.0335(18)
N3 0.0690(19) 0.0366(15) 0.0554(17) 0.0042(13) 0.0285(15) 0.0028(14)
N4 0.0508(16) 0.0597(18) 0.0498(16) 0.0109(14) 0.0276(13) -0.0053(14)
N5 0.0392(14) 0.0558(17) 0.0413(15) 0.0020(13) 0.0215(12) -0.0006(13)
N6 0.0561(18) 0.0594(19) 0.0642(19) 0.0020(15) 0.0366(15) 0.0107(15)
N7 0.0498(16) 0.0413(16) 0.0613(18) 0.0037(14) 0.0203(14) 0.0059(13)
N8 0.066(2) 0.0439(18) 0.099(3) 0.0266(18) 0.030(2) 0.0009(16)
N9 0.0441(15) 0.0442(15) 0.0523(16) 0.0109(13) 0.0202(13) -0.0019(13)
N10 0.0557(17) 0.0458(16) 0.0443(15) 0.0080(12) 0.0287(13) 0.0087(13)

loop_
_atom_type_symbol
_atom_type_description
_atom_type_scat_dispersion_real
_atom_type_scat_dispersion_imag
_atom_type_scat_source
C C 0.0033 0.0016 'International Tables Vol C Tables 4.2.6.8 and 6.1.1.4'
H H 0.0000 0.0000 'International Tables Vol C Tables 4.2.6.8 and 6.1.1.4'
N N 0.0061 0.0033 'International Tables Vol C Tables 4.2.6.8 and 6.1.1.4'

loop_
_geom_angle_atom_site_label_1
_geom_angle_atom_site_label_2
_geom_angle_atom_site_label_3
_geom_angle
N1 C1 C2 123.0(3)
N1 C1 N10 116.6(3)
C2 C1 N10 120.3(3)
C3 C2 C1 117.1(4)
C3 C2 H2 121.4
C1 C2 H2 121.4
C4 C3 C2 120.6(4)
C4 C3 H3 119.7
C2 C3 H3 119.7
C3 C4 C5 118.5(4)
C3 C4 H4 120.8
C5 C4 H4 120.8
N1 C5 N2 117.2(3)
N1 C5 C4 121.5(4)
N2 C5 C4 121.3(3)
N3 C6 C7 123.0(4)
N3 C6 N2 117.5(3)
C7 C6 N2 119.4(4)
C8 C7 C6 118.6(4)
C8 C7 H7 120.7
C6 C7 H7 120.7
C7 C8 C9 120.2(4)
C7 C8 H8 119.9
C9 C8 H8 119.9
C8 C9 C10 117.8(4)
C8 C9 H9 121.1
C10 C9 H9 121.1
N3 C10 N4 117.1(3)
N3 C10 C9 122.3(3)
N4 C10 C9 120.6(3)
N5 C11 C12 123.0(3)
N5 C11 N4 114.4(3)
C12 C11 N4 122.5(3)
C13 C12 C11 117.1(3)
C13 C12 H12 121.5
C11 C12 H12 121.5
C12 C13 C14 121.3(3)
C12 C13 H13 119.4
C14 C13 H13 119.4
C13 C14 C15 117.3(3)
C13 C14 H14 121.4
C15 C14 H14 121.4
N5 C15 C14 122.2(3)
N5 C15 N6 114.2(3)
C14 C15 N6 123.6(3)
N7 C16 N6 116.5(3)
N7 C16 C17 121.8(4)
N6 C16 C17 121.6(4)
C18 C17 C16 116.8(4)
C18 C17 H17 121.6
C16 C17 H17 121.6
C17 C18 C19 122.4(4)
C17 C18 H18 118.8
C19 C18 H18 118.8
C18 C19 C20 116.9(4)
C18 C19 H19 121.5
C20 C19 H19 121.5
N7 C20 N8 115.6(3)
N7 C20 C19 122.1(4)
N8 C20 C19 122.3(4)
N9 C21 C22 123.4(4)
N9 C21 N8 114.6(3)
C22 C21 N8 121.9(3)
C21 C22 C23 117.6(3)
C21 C22 H22 121.2
C23 C22 H22 121.2
C24 C23 C22 120.4(4)
C24 C23 H23 119.8
C22 C23 H23 119.8
C23 C24 C25 118.4(4)
C23 C24 H24 120.8
C25 C24 H24 120.8
N9 C25 N10 114.6(3)
N9 C25 C24 121.8(3)
N10 C25 C24 123.5(3)
N2 C26 H26A 109.5
N2 C26 H26B 109.5
H26A C26 H26B 109.5
N2 C26 H26C 109.5
H26A C26 H26C 109.5
H26B C26 H26C 109.5
N4 C27 H27A 109.5
N4 C27 H27B 109.5
H27A C27 H27B 109.5
N4 C27 H27C 109.5
H27A C27 H27C 109.5
H27B C27 H27C 109.5
N6 C28 H28A 109.5
N6 C28 H28B 109.5
H28A C28 H28B 109.5
N6 C28 H28C 109.5
H28A C28 H28C 109.5
H28B C28 H28C 109.5
N8 C29 H29A 109.5
N8 C29 H29B 109.5
H29A C29 H29B 109.5
N8 C29 H29C 109.5
H29A C29 H29C 109.5
H29B C29 H29C 109.5
N10 C30 H30A 109.5
N10 C30 H30B 109.5
H30A C30 H30B 109.5
N10 C30 H30C 109.5
H30A C30 H30C 109.5
H30B C30 H30C 109.5
C1 N1 C5 119.0(3)
C5 N2 C6 123.7(3)
C5 N2 C26 118.1(4)
C6 N2 C26 116.9(4)
C6 N3 C10 118.0(3)
C10 N4 C11 122.0(3)
C10 N4 C27 118.4(3)
C11 N4 C27 115.1(3)
C11 N5 C15 119.0(3)
C16 N6 C15 123.6(3)
C16 N6 C28 118.3(3)
C15 N6 C28 116.7(3)
C20 N7 C16 119.9(3)
C20 N8 C21 118.5(3)
C20 N8 C29 120.7(4)
C21 N8 C29 118.2(4)
C25 N9 C21 118.1(3)
C25 N10 C1 122.4(3)
C25 N10 C30 117.4(3)
C1 N10 C30 117.5(3)

loop_
_geom_bond_atom_site_label_1
_geom_bond_atom_site_label_2
_geom_bond_distance
C1 N1 1.323(4)
C1 C2 1.400(5)
C1 N10 1.411(4)
C2 C3 1.375(5)
C2 H2 0.9300
C3 C4 1.373(6)
C3 H3 0.9300
C4 C5 1.395(5)
C4 H4 0.9300
C5 N1 1.343(4)
C5 N2 1.391(5)
C6 N3 1.333(5)
C6 C7 1.382(6)
C6 N2 1.428(5)
C7 C8 1.365(6)
C7 H7 0.9300
C8 C9 1.378(6)
C8 H8 0.9300
C9 C10 1.398(5)
C9 H9 0.9300
C10 N3 1.345(4)
C10 N4 1.400(4)
C11 N5 1.336(4)
C11 C12 1.389(4)
C11 N4 1.434(4)
C12 C13 1.382(4)
C12 H12 0.9300
C13 C14 1.380(4)
C13 H13 0.9300
C14 C15 1.401(4)
C14 H14 0.9300
C15 N5 1.338(4)
C15 N6 1.423(4)
C16 N7 1.337(5)
C16 N6 1.403(5)
C16 C17 1.405(5)
C17 C18 1.372(7)
C17 H17 0.9300
C18 C19 1.375(7)
C18 H18 0.9300
C19 C20 1.399(6)
C19 H19 0.9300
C20 N7 1.332(4)
C20 N8 1.399(5)
C21 N9 1.347(4)
C21 C22 1.381(5)
C21 N8 1.424(5)
C22 C23 1.384(6)
C22 H22 0.9300
C23 C24 1.372(5)
C23 H23 0.9300
C24 C25 1.406(4)
C24 H24 0.9300
C25 N9 1.341(4)
C25 N10 1.404(4)
C26 N2 1.478(5)
C26 H26A 0.9600
C26 H26B 0.9600
C26 H26C 0.9600
C27 N4 1.470(4)
C27 H27A 0.9600
C27 H27B 0.9600
C27 H27C 0.9600
C28 N6 1.482(5)
C28 H28A 0.9600
C28 H28B 0.9600
C28 H28C 0.9600
C29 N8 1.464(5)
C29 H29A 0.9600
C29 H29B 0.9600
C29 H29C 0.9600
C30 N10 1.471(4)
C30 H30A 0.9600
C30 H30B 0.9600
C30 H30C 0.9600

loop_
_geom_torsion_atom_site_label_1
_geom_torsion_atom_site_label_2
_geom_torsion_atom_site_label_3
_geom_torsion_atom_site_label_4
_geom_torsion
N1 C1 C2 C3 3.9(5)
N10 C1 C2 C3 -179.4(3)
C1 C2 C3 C4 -0.8(6)
C2 C3 C4 C5 -1.5(6)
C3 C4 C5 N1 1.1(6)
C3 C4 C5 N2 -178.2(4)
N3 C6 C7 C8 1.7(7)
N2 C6 C7 C8 -174.6(4)
C6 C7 C8 C9 -1.8(7)
C7 C8 C9 C10 -1.1(6)
C8 C9 C10 N3 4.4(5)
C8 C9 C10 N4 -175.6(3)
N5 C11 C12 C13 -3.6(5)
N4 C11 C12 C13 174.6(3)
C11 C12 C13 C14 1.4(5)
C12 C13 C14 C15 1.5(5)
C13 C14 C15 N5 -2.6(5)
C13 C14 C15 N6 179.2(3)
N7 C16 C17 C18 -0.4(6)
N6 C16 C17 C18 -179.7(4)
C16 C17 C18 C19 -0.7(7)
C17 C18 C19 C20 1.0(7)
C18 C19 C20 N7 -0.2(6)
C18 C19 C20 N8 178.9(4)
N9 C21 C22 C23 0.6(5)
N8 C21 C22 C23 178.7(3)
C21 C22 C23 C24 1.7(5)
C22 C23 C24 C25 -0.7(5)
C23 C24 C25 N9 -2.7(4)
C23 C24 C25 N10 174.5(3)
C2 C1 N1 C5 -4.3(5)
N10 C1 N1 C5 178.9(3)
N2 C5 N1 C1 -178.9(3)
C4 C5 N1 C1 1.7(5)
N1 C5 N2 C6 -0.4(6)
C4 C5 N2 C6 179.0(4)
N1 C5 N2 C26 -166.6(5)
C4 C5 N2 C26 12.8(7)
N3 C6 N2 C5 50.4(6)
C7 C6 N2 C5 -133.1(4)
N3 C6 N2 C26 -143.2(5)
C7 C6 N2 C26 33.3(7)
C7 C6 N3 C10 1.5(5)
N2 C6 N3 C10 177.8(3)
N4 C10 N3 C6 175.4(3)
C9 C10 N3 C6 -4.5(5)
N3 C10 N4 C11 -27.8(4)
C9 C10 N4 C11 152.1(3)
N3 C10 N4 C27 177.2(3)
C9 C10 N4 C27 -2.9(5)
N5 C11 N4 C10 -122.5(3)
C12 C11 N4 C10 59.2(4)
N5 C11 N4 C27 33.3(4)
C12 C11 N4 C27 -145.0(3)
C12 C11 N5 C15 2.6(5)
N4 C11 N5 C15 -175.7(3)
C14 C15 N5 C11 0.6(4)
N6 C15 N5 C11 179.0(3)
N7 C16 N6 C15 7.8(5)
C17 C16 N6 C15 -172.9(3)
N7 C16 N6 C28 173.9(3)
C17 C16 N6 C28 -6.8(5)
N5 C15 N6 C16 139.8(3)
C14 C15 N6 C16 -41.9(5)
N5 C15 N6 C28 -26.5(4)
C14 C15 N6 C28 151.9(3)
N8 C20 N7 C16 180.0(3)
C19 C20 N7 C16 -0.9(5)
N6 C16 N7 C20 -179.4(3)
C17 C16 N7 C20 1.2(5)
N7 C20 N8 C21 -9.4(5)
C19 C20 N8 C21 171.5(4)
N7 C20 N8 C29 152.3(4)
C19 C20 N8 C29 -26.8(6)
N9 C21 N8 C20 -61.9(4)
C22 C21 N8 C20 119.9(4)
N9 C21 N8 C29 135.9(4)
C22 C21 N8 C29 -42.3(5)
N10 C25 N9 C21 -172.5(3)
C24 C25 N9 C21 4.9(4)
C22 C21 N9 C25 -3.9(5)
N8 C21 N9 C25 177.9(3)
N9 C25 N10 C1 -171.1(3)
C24 C25 N10 C1 11.4(4)
N9 C25 N10 C30 27.9(4)
C24 C25 N10 C30 -149.5(3)
N1 C1 N10 C25 -132.2(3)
C2 C1 N10 C25 50.9(4)
N1 C1 N10 C30 28.8(4)
C2 C1 N10 C30 -148.1(3)

loop_
_cod_related_entry_id
_cod_related_entry_database
_cod_related_entry_code
1 ChemSpider 21149631
